data_2017269
loop_
_publ_author_name
'Quiroga, Jairo'
'S\'anchez, Ana'
'Cobo, Justo'
'Glidewell, Christopher'

_publ_section_title
;4-(2-Fluorophenyl)-6-(1<i>H</i>-indol-1-yl)-3-methyl-1-phenyl-1<i>H</i>-pyrazolo[3,4-<i>b</i>]pyridine-5-carbonitrile:
 a chain of rings built from N---H&#x00B7;&#x00B7;&#x00B7;N,
 C---H&#x00B7;&#x00B7;&#x00B7;N and C---H&#x00B7;&#x00B7;&#x00B7;\p(arene)
 hydrogen bonds
;
_journal_coeditor_code SU3034
_journal_issue 8
_journal_name_full 'Acta Crystallographica Section C'
_journal_page_first o374
_journal_page_last o376
_journal_paper_doi 10.1107/S0108270109025566
_journal_volume 65
_journal_year 2009
_chemical_formula_iupac 'C28 H18 F N5'
_chemical_formula_moiety 'C28 H18 F N5'
_chemical_formula_sum 'C28 H18 F N5'
_chemical_formula_weight 443.47
_chemical_name_systematic
;
4-(2-Fluorophenyl)-6-(1<i>H</i>-indol-1-yl)-3-methyl-1-phenyl-1<i>H</i>-
pyrazolo[3,4-<i>b</i>]pyridine-5-carbonitrile
;
_space_group_IT_number 15
_symmetry_cell_setting monoclinic
_symmetry_space_group_name_Hall '-C 2yc'
_symmetry_space_group_name_H-M 'C 1 2/c 1'
_atom_sites_solution_hydrogens geom
_atom_sites_solution_primary direct
_atom_sites_solution_secondary difmap
_cell_angle_alpha 90.00
_cell_angle_beta 105.743(10)
_cell_angle_gamma 90.00
_cell_formula_units_Z 8
_cell_length_a 24.155(3)
_cell_length_b 10.5830(7)
_cell_length_c 18.712(3)
_cell_measurement_reflns_used 5280
_cell_measurement_temperature 120(2)
_cell_measurement_theta_max 27.50
_cell_measurement_theta_min 3.21
_cell_volume 4604.0(10)
_computing_cell_refinement 'DIRAX/LSQ (Duisenberg <i>et al.</i>,  2000)'
_computing_data_collection 'COLLECT (Hooft, 1999)'
_computing_data_reduction 'EVALCCD (Duisenberg <i>et al.</i>,  2003)'
_computing_molecular_graphics 'PLATON (Spek, 2009)'
_computing_publication_material 'SHELXL97 (Sheldrick, 2008) and PLATON (Spek, 2009)'
_computing_structure_refinement 'SHELXL97 (Sheldrick, 2008)'
_computing_structure_solution 'SHELXS97 (Sheldrick, 2008)'
_diffrn_ambient_temperature 120(2)
_diffrn_detector_area_resol_mean 9.091
_diffrn_measured_fraction_theta_full 0.999
_diffrn_measured_fraction_theta_max 0.999
_diffrn_measurement_device_type 'Bruker Nonius KappaCCD'
_diffrn_measurement_method '\f & \w scans'
_diffrn_radiation_monochromator graphite
_diffrn_radiation_source 'Bruker-Nonius FR591 rotating anode'
_diffrn_radiation_type 'Mo K\a'
_diffrn_radiation_wavelength 0.71073
_diffrn_reflns_av_R_equivalents 0.0647
_diffrn_reflns_av_sigmaI/netI 0.0466
_diffrn_reflns_limit_h_max 31
_diffrn_reflns_limit_h_min -31
_diffrn_reflns_limit_k_max 13
_diffrn_reflns_limit_k_min -13
_diffrn_reflns_limit_l_max 24
_diffrn_reflns_limit_l_min -24
_diffrn_reflns_number 51259
_diffrn_reflns_theta_full 27.50
_diffrn_reflns_theta_max 27.50
_diffrn_reflns_theta_min 3.21
_diffrn_standards_decay_% 0
_diffrn_standards_number 0
_exptl_absorpt_coefficient_mu 0.084
_exptl_absorpt_correction_T_max 0.979
_exptl_absorpt_correction_T_min 0.968
_exptl_absorpt_correction_type multi-scan
_exptl_absorpt_process_details '(SADABS; Sheldrick, 2003)'
_exptl_crystal_colour colourless
_exptl_crystal_density_diffrn 1.280
_exptl_crystal_density_method 'not measured'
_exptl_crystal_description block
_exptl_crystal_F_000 1840
_exptl_crystal_size_max 0.45
_exptl_crystal_size_mid 0.26
_exptl_crystal_size_min 0.25
_refine_diff_density_max 0.375
_refine_diff_density_min -0.287
_refine_ls_extinction_method none
_refine_ls_goodness_of_fit_ref 1.095
_refine_ls_hydrogen_treatment constr
_refine_ls_matrix_type full
_refine_ls_number_parameters 308
_refine_ls_number_reflns 5280
_refine_ls_number_restraints 0
_refine_ls_restrained_S_all 1.095
_refine_ls_R_factor_all 0.1130
_refine_ls_R_factor_gt 0.0687
_refine_ls_shift/su_max 0.001
_refine_ls_shift/su_mean 0.000
_refine_ls_structure_factor_coef Fsqd
_refine_ls_weighting_details 'w=1/[\s^2^(Fo^2^)+(0.1279P)^2^] where P=(Fo^2^+2Fc^2^)/3'
_refine_ls_weighting_scheme calc
_refine_ls_wR_factor_gt 0.1803
_refine_ls_wR_factor_ref 0.2109
_reflns_number_gt 3346
_reflns_number_total 5280
_reflns_threshold_expression I>2\s(I)
_cod_data_source_file su3034.cif
_cod_data_source_block I
_cod_original_sg_symbol_H-M 'C 2/c'
_cod_database_code 2017269
_cod_database_fobs_code 2017269

loop_
_symmetry_equiv_pos_as_xyz
'x, y, z'
'-x, y, -z+1/2'
'x+1/2, y+1/2, z'
'-x+1/2, y+1/2, -z+1/2'
'-x, -y, -z'
'x, -y, z-1/2'
'-x+1/2, -y+1/2, -z'
'x+1/2, -y+1/2, z-1/2'

loop_
_atom_site_type_symbol
_atom_site_label
_atom_site_fract_x
_atom_site_fract_y
_atom_site_fract_z
_atom_site_U_iso_or_equiv
_atom_site_adp_type
_atom_site_calc_flag
_atom_site_refinement_flags
_atom_site_occupancy
_atom_site_disorder_assembly
_atom_site_disorder_group
N N1 0.23023(8) 0.05625(16) 0.59693(11) 0.0260(4) Uani d . 1 . .
N N2 0.25698(8) -0.04293(18) 0.57125(11) 0.0284(5) Uani d . 1 . .
C C3 0.30434(10) 0.0025(2) 0.55817(13) 0.0266(5) Uani d . 1 . .
C C3A 0.30961(9) 0.1348(2) 0.57526(12) 0.0252(5) Uani d . 1 . .
C C4 0.35003(9) 0.2307(2) 0.57830(12) 0.0248(5) Uani d . 1 . .
C C5 0.33732(9) 0.3477(2) 0.60517(12) 0.0251(5) Uani d . 1 . .
C C6 0.28349(9) 0.3700(2) 0.62212(12) 0.0255(5) Uani d . 1 . .
N N7 0.24613(8) 0.27690(16) 0.62049(10) 0.0253(4) Uani d . 1 . .
C C7A 0.26120(9) 0.1643(2) 0.60033(12) 0.0247(5) Uani d . 1 . .
C C11 0.17574(9) 0.0383(2) 0.61160(13) 0.0262(5) Uani d . 1 . .
C C12 0.16577(10) 0.0889(2) 0.67510(13) 0.0304(5) Uani d . 1 . .
H H12 0.1954 0.1331 0.7099 0.036 Uiso calc R 1 . .
C C13 0.11224(11) 0.0744(2) 0.68726(15) 0.0379(6) Uani d . 1 . .
H H13 0.1050 0.1081 0.7309 0.046 Uiso calc R 1 . .
C C14 0.06897(11) 0.0106(3) 0.63568(16) 0.0424(7) Uani d . 1 . .
H H14 0.0320 0.0023 0.6437 0.051 Uiso calc R 1 . .
C C15 0.07947(11) -0.0404(3) 0.57333(16) 0.0409(7) Uani d . 1 . .
H H15 0.0498 -0.0847 0.5386 0.049 Uiso calc R 1 . .
C C16 0.13338(10) -0.0275(2) 0.56082(13) 0.0313(6) Uani d . 1 . .
H H16 0.1410 -0.0634 0.5179 0.038 Uiso calc R 1 . .
C C31 0.34417(10) -0.0832(2) 0.53262(14) 0.0334(6) Uani d . 1 . .
H H31A 0.3296 -0.1700 0.5299 0.050 Uiso calc R 1 . .
H H31B 0.3825 -0.0794 0.5678 0.050 Uiso calc R 1 . .
H H31C 0.3466 -0.0565 0.4834 0.050 Uiso calc R 1 . .
C C41 0.40241(10) 0.2080(2) 0.55290(13) 0.0278(5) Uani d . 1 . .
C C42 0.45715(10) 0.2061(2) 0.60056(14) 0.0320(6) Uani d . 1 . .
F F42 0.46346(6) 0.22698(15) 0.67355(8) 0.0459(4) Uani d . 1 . .
C C43 0.50512(11) 0.1817(2) 0.57729(16) 0.0402(6) Uani d . 1 . .
H H43 0.5421 0.1792 0.6118 0.048 Uiso calc R 1 . .
C C44 0.49875(11) 0.1608(2) 0.50246(16) 0.0407(7) Uani d . 1 . .
H H44 0.5316 0.1451 0.4852 0.049 Uiso calc R 1 . .
C C45 0.44480(10) 0.1627(2) 0.45284(15) 0.0367(6) Uani d . 1 . .
H H45 0.4407 0.1487 0.4015 0.044 Uiso calc R 1 . .
C C46 0.39693(10) 0.1848(2) 0.47759(13) 0.0307(6) Uani d . 1 . .
H H46 0.3598 0.1843 0.4433 0.037 Uiso calc R 1 . .
C C51 0.38009(10) 0.4463(2) 0.61782(13) 0.0297(5) Uani d . 1 . .
N N51 0.41494(9) 0.5227(2) 0.62936(12) 0.0372(5) Uani d . 1 . .
N N61 0.24804(8) 0.70441(18) 0.63413(11) 0.0323(5) Uani d . 1 . .
H H61 0.2510 0.7853 0.6249 0.039 Uiso calc R 1 . .
C C62 0.27979(10) 0.6102(2) 0.61538(13) 0.0295(5) Uani d . 1 . .
H H62 0.3084 0.6223 0.5898 0.035 Uiso calc R 1 . .
C C63 0.26477(9) 0.4950(2) 0.63852(13) 0.0252(5) Uani d . 1 . .
C C63A 0.21983(9) 0.5210(2) 0.67422(12) 0.0267(5) Uani d . 1 . .
C C64 0.18794(10) 0.4470(2) 0.71095(13) 0.0298(5) Uani d . 1 . .
H H64 0.1935 0.3581 0.7152 0.036 Uiso calc R 1 . .
C C65 0.14832(10) 0.5058(2) 0.74078(13) 0.0331(6) Uani d . 1 . .
H H65 0.1268 0.4565 0.7662 0.040 Uiso calc R 1 . .
C C66 0.13909(10) 0.6368(2) 0.73442(13) 0.0337(6) Uani d . 1 . .
H H66 0.1108 0.6740 0.7545 0.040 Uiso calc R 1 . .
C C67 0.17025(10) 0.7122(2) 0.69965(13) 0.0326(6) Uani d . 1 . .
H H67 0.1646 0.8011 0.6960 0.039 Uiso calc R 1 . .
C C67A 0.21044(10) 0.6523(2) 0.67000(12) 0.0274(5) Uani d . 1 . .

loop_
_atom_site_aniso_label
_atom_site_aniso_U_11
_atom_site_aniso_U_22
_atom_site_aniso_U_33
_atom_site_aniso_U_12
_atom_site_aniso_U_13
_atom_site_aniso_U_23
N1 0.0259(10) 0.0202(10) 0.0327(11) -0.0005(8) 0.0094(8) -0.0027(8)
N2 0.0283(11) 0.0263(10) 0.0321(11) 0.0004(8) 0.0106(8) -0.0027(8)
C3 0.0254(12) 0.0288(12) 0.0257(12) 0.0018(10) 0.0070(9) 0.0031(9)
C3A 0.0232(11) 0.0267(12) 0.0248(12) 0.0003(9) 0.0050(9) 0.0025(9)
C4 0.0223(11) 0.0275(12) 0.0246(11) 0.0021(9) 0.0067(9) 0.0025(9)
C5 0.0237(11) 0.0263(12) 0.0260(12) -0.0032(9) 0.0079(9) 0.0019(9)
C6 0.0230(11) 0.0296(12) 0.0238(12) -0.0015(9) 0.0060(9) 0.0031(9)
N7 0.0245(10) 0.0235(10) 0.0281(10) -0.0005(8) 0.0074(8) 0.0008(8)
C7A 0.0236(11) 0.0254(12) 0.0255(12) 0.0002(9) 0.0072(9) 0.0021(9)
C11 0.0211(11) 0.0263(12) 0.0323(12) 0.0016(9) 0.0091(9) 0.0051(10)
C12 0.0292(12) 0.0294(13) 0.0315(13) 0.0009(10) 0.0064(10) 0.0021(10)
C13 0.0351(14) 0.0426(15) 0.0422(15) 0.0013(11) 0.0210(12) 0.0039(12)
C14 0.0273(13) 0.0467(16) 0.0566(18) -0.0016(12) 0.0173(13) 0.0084(13)
C15 0.0289(13) 0.0397(15) 0.0511(16) -0.0079(11) 0.0057(12) 0.0027(13)
C16 0.0302(13) 0.0304(13) 0.0325(13) -0.0046(10) 0.0071(10) 0.0011(10)
C31 0.0336(13) 0.0286(13) 0.0396(14) 0.0017(10) 0.0127(11) -0.0021(11)
C41 0.0246(12) 0.0266(12) 0.0340(13) -0.0009(9) 0.0109(10) 0.0026(10)
C42 0.0299(13) 0.0342(14) 0.0318(13) -0.0019(10) 0.0081(10) 0.0000(10)
F42 0.0350(8) 0.0667(11) 0.0320(8) -0.0009(7) 0.0021(7) -0.0013(7)
C43 0.0250(13) 0.0389(15) 0.0547(17) -0.0003(11) 0.0075(12) 0.0044(13)
C44 0.0338(14) 0.0361(15) 0.0583(18) 0.0021(11) 0.0231(13) -0.0025(12)
C45 0.0361(14) 0.0395(15) 0.0379(14) 0.0009(11) 0.0160(12) -0.0004(12)
C46 0.0302(13) 0.0303(13) 0.0334(13) 0.0013(10) 0.0119(11) 0.0001(10)
C51 0.0290(13) 0.0300(13) 0.0306(13) -0.0007(11) 0.0086(10) 0.0002(10)
N51 0.0300(11) 0.0373(12) 0.0453(13) -0.0072(10) 0.0119(10) -0.0042(10)
N61 0.0338(11) 0.0251(10) 0.0392(12) -0.0016(8) 0.0121(9) 0.0004(9)
C62 0.0289(12) 0.0280(12) 0.0344(13) -0.0003(10) 0.0131(10) -0.0003(10)
C63 0.0252(12) 0.0227(11) 0.0284(12) -0.0006(9) 0.0083(10) 0.0000(9)
C63A 0.0235(12) 0.0316(13) 0.0238(11) 0.0009(9) 0.0045(9) -0.0016(10)
C64 0.0320(13) 0.0283(13) 0.0304(12) -0.0015(10) 0.0104(10) -0.0020(10)
C65 0.0291(13) 0.0420(15) 0.0297(13) -0.0025(11) 0.0107(10) -0.0012(11)
C66 0.0306(13) 0.0412(15) 0.0300(13) 0.0037(11) 0.0094(10) -0.0060(11)
C67 0.0319(13) 0.0338(14) 0.0284(13) 0.0062(10) 0.0018(10) -0.0056(10)
C67A 0.0302(12) 0.0270(12) 0.0250(12) 0.0005(10) 0.0077(10) -0.0012(9)

loop_
_atom_type_symbol
_atom_type_description
_atom_type_scat_dispersion_real
_atom_type_scat_dispersion_imag
_atom_type_scat_source
C C 0.0033 0.0016 'International Tables Vol C Tables 4.2.6.8 and 6.1.1.4'
H H 0.0000 0.0000 'International Tables Vol C Tables 4.2.6.8 and 6.1.1.4'
F F 0.0171 0.0103 'International Tables Vol C Tables 4.2.6.8 and 6.1.1.4'
N N 0.0061 0.0033 'International Tables Vol C Tables 4.2.6.8 and 6.1.1.4'

loop_
_geom_angle_atom_site_label_1
_geom_angle_atom_site_label_2
_geom_angle_atom_site_label_3
_geom_angle_site_symmetry_1
_geom_angle_site_symmetry_3
_geom_angle
_geom_angle_publ_flag
C7A N1 N2 . . 110.56(18) ?
C7A N1 C11 . . 128.88(18) ?
N2 N1 C11 . . 120.44(17) ?
C3 N2 N1 . . 107.28(18) ?
N2 C3 C3A . . 110.01(19) ?
N2 C3 C31 . . 120.2(2) ?
C3A C3 C31 . . 129.7(2) ?
C4 C3A C7A . . 117.4(2) ?
C4 C3A C3 . . 137.4(2) ?
C7A C3A C3 . . 105.01(19) ?
C3A C4 C5 . . 115.92(19) ?
C3A C4 C41 . . 121.0(2) ?
C5 C4 C41 . . 123.08(19) ?
C4 C5 C6 . . 121.55(19) ?
C4 C5 C51 . . 118.8(2) ?
C6 C5 C51 . . 119.6(2) ?
N7 C6 C5 . . 121.4(2) ?
N7 C6 C63 . . 115.44(19) ?
C5 C6 C63 . . 123.10(19) ?
C7A N7 C6 . . 115.71(19) ?
N7 C7A N1 . . 125.3(2) ?
N7 C7A C3A . . 127.5(2) ?
N1 C7A C3A . . 107.14(19) ?
C16 C11 C12 . . 121.2(2) ?
C16 C11 N1 . . 119.0(2) ?
C12 C11 N1 . . 119.9(2) ?
C13 C12 C11 . . 119.2(2) ?
C13 C12 H12 . . 120.4 ?
C11 C12 H12 . . 120.4 ?
C12 C13 C14 . . 120.1(2) ?
C12 C13 H13 . . 120.0 ?
C14 C13 H13 . . 120.0 ?
C15 C14 C13 . . 120.3(2) ?
C15 C14 H14 . . 119.9 ?
C13 C14 H14 . . 119.9 ?
C14 C15 C16 . . 120.2(2) ?
C14 C15 H15 . . 119.9 ?
C16 C15 H15 . . 119.9 ?
C11 C16 C15 . . 119.1(2) ?
C11 C16 H16 . . 120.4 ?
C15 C16 H16 . . 120.4 ?
C3 C31 H31A . . 109.5 ?
C3 C31 H31B . . 109.5 ?
H31A C31 H31B . . 109.5 ?
C3 C31 H31C . . 109.5 ?
H31A C31 H31C . . 109.5 ?
H31B C31 H31C . . 109.5 ?
C42 C41 C46 . . 117.4(2) ?
C42 C41 C4 . . 123.0(2) ?
C46 C41 C4 . . 119.6(2) ?
F42 C42 C43 . . 118.7(2) ?
F42 C42 C41 . . 118.5(2) ?
C43 C42 C41 . . 122.9(2) ?
C42 C43 C44 . . 118.7(2) ?
C42 C43 H43 . . 120.6 ?
C44 C43 H43 . . 120.6 ?
C45 C44 C43 . . 120.2(2) ?
C45 C44 H44 . . 119.9 ?
C43 C44 H44 . . 119.9 ?
C46 C45 C44 . . 120.1(2) ?
C46 C45 H45 . . 119.9 ?
C44 C45 H45 . . 119.9 ?
C45 C46 C41 . . 120.6(2) ?
C45 C46 H46 . . 119.7 ?
C41 C46 H46 . . 119.7 ?
N51 C51 C5 . . 178.2(3) ?
C62 N61 C67A . . 108.84(19) ?
C62 N61 H61 . . 125.6 ?
C67A N61 H61 . . 125.6 ?
N61 C62 C63 . . 110.7(2) ?
N61 C62 H62 . . 124.7 ?
C63 C62 H62 . . 124.7 ?
C62 C63 C63A . . 105.77(19) ?
C62 C63 C6 . . 128.0(2) ?
C63A C63 C6 . . 125.76(19) ?
C64 C63A C67A . . 118.5(2) ?
C64 C63A C63 . . 134.5(2) ?
C67A C63A C63 . . 106.96(19) ?
C65 C64 C63A . . 118.7(2) ?
C65 C64 H64 . . 120.7 ?
C63A C64 H64 . . 120.7 ?
C64 C65 C66 . . 121.5(2) ?
C64 C65 H65 . . 119.2 ?
C66 C65 H65 . . 119.2 ?
C67 C66 C65 . . 121.2(2) ?
C67 C66 H66 . . 119.4 ?
C65 C66 H66 . . 119.4 ?
C66 C67 C67A . . 116.9(2) ?
C66 C67 H67 . . 121.5 ?
C67A C67 H67 . . 121.5 ?
N61 C67A C67 . . 129.2(2) ?
N61 C67A C63A . . 107.7(2) ?
C67 C67A C63A . . 123.1(2) ?

loop_
_geom_bond_atom_site_label_1
_geom_bond_atom_site_label_2
_geom_bond_site_symmetry_2
_geom_bond_distance
_geom_bond_publ_flag
N1 C7A . 1.358(3) ?
N1 N2 . 1.385(2) ?
N1 C11 . 1.428(3) ?
N2 C3 . 1.323(3) ?
C3 C3A . 1.435(3) ?
C3 C31 . 1.492(3) ?
C3A C4 . 1.399(3) ?
C3A C7A . 1.408(3) ?
C4 C5 . 1.401(3) ?
C4 C41 . 1.487(3) ?
C5 C6 . 1.439(3) ?
C5 C51 . 1.442(3) ?
C6 N7 . 1.331(3) ?
C6 C63 . 1.457(3) ?
N7 C7A . 1.330(3) ?
C11 C16 . 1.381(3) ?
C11 C12 . 1.383(3) ?
C12 C13 . 1.381(3) ?
C12 H12 . 0.9500 ?
C13 C14 . 1.390(4) ?
C13 H13 . 0.9500 ?
C14 C15 . 1.370(4) ?
C14 H14 . 0.9500 ?
C15 C16 . 1.391(3) ?
C15 H15 . 0.9500 ?
C16 H16 . 0.9500 ?
C31 H31A . 0.9800 ?
C31 H31B . 0.9800 ?
C31 H31C . 0.9800 ?
C41 C42 . 1.380(3) ?
C41 C46 . 1.401(3) ?
C42 F42 . 1.351(3) ?
C42 C43 . 1.368(3) ?
C43 C44 . 1.384(4) ?
C43 H43 . 0.9500 ?
C44 C45 . 1.380(4) ?
C44 H44 . 0.9500 ?
C45 C46 . 1.377(3) ?
C45 H45 . 0.9500 ?
C46 H46 . 0.9500 ?
C51 N51 . 1.145(3) ?
N61 C62 . 1.361(3) ?
N61 C67A . 1.382(3) ?
N61 H61 . 0.8800 ?
C62 C63 . 1.375(3) ?
C62 H62 . 0.9500 ?
C63 C63A . 1.447(3) ?
C63A C64 . 1.402(3) ?
C63A C67A . 1.406(3) ?
C64 C65 . 1.380(3) ?
C64 H64 . 0.9500 ?
C65 C66 . 1.404(3) ?
C65 H65 . 0.9500 ?
C66 C67 . 1.376(3) ?
C66 H66 . 0.9500 ?
C67 C67A . 1.395(3) ?
C67 H67 . 0.9500 ?

loop_
_geom_hbond_atom_site_label_D
_geom_hbond_atom_site_label_H
_geom_hbond_atom_site_label_A
_geom_hbond_site_symmetry_A
_geom_hbond_distance_DH
_geom_hbond_distance_HA
_geom_hbond_distance_DA
_geom_hbond_angle_DHA
_geom_hbond_publ_flag
N61 H61 N2 1_565 0.88 2.10 2.953(3) 163 y
C46 H46 N7 7_556 0.95 2.55 3.469(3) 164 y
C67 H67 Cg 1_565 0.95 2.77 3.652(2) 155 y

loop_
_geom_torsion_atom_site_label_1
_geom_torsion_atom_site_label_2
_geom_torsion_atom_site_label_3
_geom_torsion_atom_site_label_4
_geom_torsion_site_symmetry_1
_geom_torsion_site_symmetry_2
_geom_torsion_site_symmetry_3
_geom_torsion_site_symmetry_4
_geom_torsion
_geom_torsion_publ_flag
C7A N1 N2 C3 . . . . -0.3(2) ?
C11 N1 N2 C3 . . . . 176.09(19) ?
N1 N2 C3 C3A . . . . -0.1(2) ?
N1 N2 C3 C31 . . . . 177.51(19) ?
N2 C3 C3A C4 . . . . 174.5(3) ?
C31 C3 C3A C4 . . . . -2.8(5) ?
N2 C3 C3A C7A . . . . 0.4(2) ?
C31 C3 C3A C7A . . . . -176.9(2) ?
C7A C3A C4 C5 . . . . -1.0(3) ?
C3 C3A C4 C5 . . . . -174.5(2) ?
C7A C3A C4 C41 . . . . -179.9(2) ?
C3 C3A C4 C41 . . . . 6.6(4) ?
C3A C4 C5 C6 . . . . -5.4(3) ?
C41 C4 C5 C6 . . . . 173.5(2) ?
C3A C4 C5 C51 . . . . 173.0(2) ?
C41 C4 C5 C51 . . . . -8.1(3) ?
C4 C5 C6 N7 . . . . 7.2(3) ?
C51 C5 C6 N7 . . . . -171.1(2) ?
C4 C5 C6 C63 . . . . -169.7(2) ?
C51 C5 C6 C63 . . . . 11.9(3) ?
C5 C6 N7 C7A . . . . -1.8(3) ?
C63 C6 N7 C7A . . . . 175.36(19) ?
C6 N7 C7A N1 . . . . 178.1(2) ?
C6 N7 C7A C3A . . . . -5.3(3) ?
N2 N1 C7A N7 . . . . 177.7(2) ?
C11 N1 C7A N7 . . . . 1.7(4) ?
N2 N1 C7A C3A . . . . 0.6(2) ?
C11 N1 C7A C3A . . . . -175.4(2) ?
C4 C3A C7A N7 . . . . 6.9(3) ?
C3 C3A C7A N7 . . . . -177.7(2) ?
C4 C3A C7A N1 . . . . -176.06(19) ?
C3 C3A C7A N1 . . . . -0.6(2) ?
C7A N1 C11 C16 . . . . 131.2(2) ?
N2 N1 C11 C16 . . . . -44.5(3) ?
C7A N1 C11 C12 . . . . -47.4(3) ?
N2 N1 C11 C12 . . . . 136.9(2) y
C16 C11 C12 C13 . . . . -0.7(3) ?
N1 C11 C12 C13 . . . . 177.8(2) ?
C11 C12 C13 C14 . . . . -0.6(4) ?
C12 C13 C14 C15 . . . . 1.3(4) ?
C13 C14 C15 C16 . . . . -0.7(4) ?
C12 C11 C16 C15 . . . . 1.3(4) ?
N1 C11 C16 C15 . . . . -177.2(2) ?
C14 C15 C16 C11 . . . . -0.6(4) ?
C3A C4 C41 C42 . . . . -112.1(3) y
C5 C4 C41 C42 . . . . 69.0(3) ?
C3A C4 C41 C46 . . . . 66.5(3) ?
C5 C4 C41 C46 . . . . -112.3(3) ?
C46 C41 C42 F42 . . . . -179.4(2) ?
C4 C41 C42 F42 . . . . -0.6(3) ?
C46 C41 C42 C43 . . . . -0.6(4) ?
C4 C41 C42 C43 . . . . 178.2(2) ?
F42 C42 C43 C44 . . . . -179.7(2) ?
C41 C42 C43 C44 . . . . 1.5(4) ?
C42 C43 C44 C45 . . . . -1.0(4) ?
C43 C44 C45 C46 . . . . -0.3(4) ?
C44 C45 C46 C41 . . . . 1.3(4) ?
C42 C41 C46 C45 . . . . -0.8(3) ?
C4 C41 C46 C45 . . . . -179.6(2) ?
C67A N61 C62 C63 . . . . -0.6(3) ?
N61 C62 C63 C63A . . . . 0.2(3) ?
N61 C62 C63 C6 . . . . 172.3(2) ?
N7 C6 C63 C62 . . . . -150.6(2) ?
C5 C6 C63 C62 . . . . 26.5(4) ?
N7 C6 C63 C63A . . . . 20.0(3) ?
C5 C6 C63 C63A . . . . -162.9(2) y
C62 C63 C63A C64 . . . . -177.7(2) ?
C6 C63 C63A C64 . . . . 10.0(4) ?
C62 C63 C63A C67A . . . . 0.2(3) ?
C6 C63 C63A C67A . . . . -172.1(2) ?
C67A C63A C64 C65 . . . . 0.6(3) ?
C63 C63A C64 C65 . . . . 178.3(2) ?
C63A C64 C65 C66 . . . . 0.6(4) ?
C64 C65 C66 C67 . . . . -1.6(4) ?
C65 C66 C67 C67A . . . . 1.2(3) ?
C62 N61 C67A C67 . . . . 179.3(2) ?
C62 N61 C67A C63A . . . . 0.6(3) ?
C66 C67 C67A N61 . . . . -178.4(2) ?
C66 C67 C67A C63A . . . . 0.1(3) ?
C64 C63A C67A N61 . . . . 177.75(19) ?
C63 C63A C67A N61 . . . . -0.5(3) ?
C64 C63A C67A C67 . . . . -1.0(3) ?
C63 C63A C67A C67 . . . . -179.3(2) ?

loop_
_cod_related_entry_id
_cod_related_entry_database
_cod_related_entry_code
1 ChemSpider 24726478
